data_1527454
loop_
_publ_author_name
'Grin', Yu.'
'Rogl, P.'
'Aksel'rud, L.G.'
'Pecharskii, V.K.'
'Yarmolyuk, Ya.P.'

_publ_section_title
;
 Synthesis, crystalline structure, and magnetic properties of the U2 Ru
 Ga8 compound
;
_journal_name_full 'Izvestiya Akademii Nauk SSSR, Metally'
_journal_page_first 202
_journal_page_last 203
_journal_volume 1988
_journal_year 1988
_chemical_formula_sum 'Ga8 Ru U2'
_space_group_IT_number 123
_symmetry_space_group_name_Hall '-P 4 2'
_symmetry_space_group_name_H-M 'P 4/m m m'
_cell_angle_alpha 90
_cell_angle_beta 90
_cell_angle_gamma 90
_cell_formula_units_Z 1
_cell_length_a 4.2929
_cell_length_b 4.2929
_cell_length_c 11.059
_cell_volume 203.806
_citation_journal_id_ASTM IZNMAQ
_cod_data_source_file Grin_IZNMAQ_1988_528.cif
_cod_data_source_block Ga8Ru1U2
_cod_original_cell_volume 203.8062
_cod_original_formula_sum 'Ga8 Ru1 U2'
_cod_database_code 1527454

loop_
_symmetry_equiv_pos_as_xyz
x,y,z
-y,x,z
-x,-y,z
y,-x,z
x,-y,-z
y,x,-z
-x,y,-z
-y,-x,-z
-x,-y,-z
y,-x,-z
x,y,-z
-y,x,-z
-x,y,z
-y,-x,z
x,-y,z
y,x,z

loop_
_atom_site_label
_atom_site_type_symbol
_atom_site_fract_x
_atom_site_fract_y
_atom_site_fract_z
_atom_site_occupancy
_atom_site_U_iso_or_equiv
Ga3 Ga 0 0.5 0.882 1 0.0
Ga1 Ga 0 0.5 0.5 1 0.0
Ru1 Ru 0 0 0 1 0.0
U1 U 0 0 0.6921 1 0.0
Ga2 Ga 0.5 0.5 0.704 1 0.0
